data_1517742
loop_
_publ_author_name
'Surov, Artem O.'
'Voronin, Alexander P.'
'Manin, Alex N.'
'Manin, Nikolay G.'
'Kuzmina, Lyudmila G.'
'Churakov, Andrei V.'
'Perlovich, German L.'

_publ_section_title
;
 Pharmaceutical cocrystals of diflunisal and diclofenac with theophylline.
;
_journal_issue 10
_journal_name_full 'Molecular pharmaceutics'
_journal_page_first 3707
_journal_page_last 3715
_journal_paper_doi 10.1021/mp5004652
_journal_volume 11
_journal_year 2014
_chemical_formula_moiety 'C14 H11 Cl2 N O2, C7 H8 N4 O2'
_chemical_formula_sum 'C21 H19 Cl2 N5 O4'
_chemical_formula_weight 476.31
_chemical_name_systematic
; 
 ? 
;
_space_group_IT_number 2
_symmetry_cell_setting triclinic
_symmetry_space_group_name_Hall '-P 1'
_symmetry_space_group_name_H-M 'P -1'
_atom_sites_solution_hydrogens mixed
_atom_sites_solution_primary direct
_atom_sites_solution_secondary difmap
_audit_creation_method SHELXL-97
_cell_angle_alpha 73.505(6)
_cell_angle_beta 80.547(6)
_cell_angle_gamma 80.693(6)
_cell_formula_units_Z 2
_cell_length_a 7.525(3)
_cell_length_b 12.138(4)
_cell_length_c 12.231(4)
_cell_measurement_reflns_used 1663
_cell_measurement_temperature 173(2)
_cell_measurement_theta_max 24.564
_cell_measurement_theta_min 2.264
_cell_volume 1048.8(6)
_computing_cell_refinement 'SAINT (Bruker, 2008)'
_computing_data_collection '<i>APEX2</i> (Bruker, 2008)'
_computing_data_reduction 'SAINT (Bruker, 2008)'
_computing_molecular_graphics 'SHELXTL (Sheldrick, 2008)'
_computing_publication_material 'SHELXTL (Sheldrick, 2008)'
_computing_structure_refinement 'SHELXTL (Sheldrick, 2008)'
_computing_structure_solution 'SHELXTL (Sheldrick, 2008)'
_diffrn_ambient_temperature 173(2)
_diffrn_measured_fraction_theta_full 0.982
_diffrn_measured_fraction_theta_max 0.982
_diffrn_measurement_device_type 'Bruker SMART APEX II'
_diffrn_measurement_method \w
_diffrn_radiation_monochromator graphite
_diffrn_radiation_source 'fine-focus sealed tube'
_diffrn_radiation_type MoK\a
_diffrn_radiation_wavelength 0.71073
_diffrn_reflns_av_R_equivalents 0.0436
_diffrn_reflns_av_sigmaI/netI 0.0708
_diffrn_reflns_limit_h_max 9
_diffrn_reflns_limit_h_min -9
_diffrn_reflns_limit_k_max 14
_diffrn_reflns_limit_k_min -14
_diffrn_reflns_limit_l_max 14
_diffrn_reflns_limit_l_min -14
_diffrn_reflns_number 7642
_diffrn_reflns_theta_full 25.25
_diffrn_reflns_theta_max 25.25
_diffrn_reflns_theta_min 1.75
_diffrn_standards_decay_% 0
_diffrn_standards_interval_time 0
_diffrn_standards_number 0
_exptl_absorpt_coefficient_mu 0.350
_exptl_absorpt_correction_T_max 0.9965
_exptl_absorpt_correction_T_min 0.9175
_exptl_absorpt_correction_type multi-scan
_exptl_absorpt_process_details 'SADABS (Bruker, 2008)'
_exptl_crystal_colour colourless
_exptl_crystal_density_diffrn 1.508
_exptl_crystal_density_method 'not measured'
_exptl_crystal_description needle
_exptl_crystal_F_000 492
_exptl_crystal_size_max 0.25
_exptl_crystal_size_mid 0.03
_exptl_crystal_size_min 0.01
_refine_diff_density_max 0.513
_refine_diff_density_min -0.339
_refine_diff_density_rms 0.068
_refine_ls_extinction_method none
_refine_ls_goodness_of_fit_ref 0.970
_refine_ls_hydrogen_treatment mixed
_refine_ls_matrix_type full
_refine_ls_number_parameters 303
_refine_ls_number_reflns 3724
_refine_ls_number_restraints 0
_refine_ls_restrained_S_all 0.970
_refine_ls_R_factor_all 0.0868
_refine_ls_R_factor_gt 0.0539
_refine_ls_shift/su_max 0.000
_refine_ls_shift/su_mean 0.000
_refine_ls_structure_factor_coef Fsqd
_refine_ls_weighting_details 'calc w=1/[\s^2^(Fo^2^)+(0.0773P)^2^+0.0000P] where P=(Fo^2^+2Fc^2^)/3'
_refine_ls_weighting_scheme calc
_refine_ls_wR_factor_gt 0.1239
_refine_ls_wR_factor_ref 0.1384
_reflns_number_gt 2538
_reflns_number_total 3724
_reflns_threshold_expression I>2\s(I)
_cod_data_source_file mp5004652_si_002.cif
_cod_data_source_block z
_cod_depositor_comments 'Adding full bibliography for 1517742--1517743.cif.'
_cod_database_code 1517742

loop_
_symmetry_equiv_pos_as_xyz
'x, y, z'
'-x, -y, -z'

loop_
_atom_site_label
_atom_site_type_symbol
_atom_site_fract_x
_atom_site_fract_y
_atom_site_fract_z
_atom_site_U_iso_or_equiv
_atom_site_adp_type
_atom_site_occupancy
_atom_site_symmetry_multiplicity
_atom_site_calc_flag
_atom_site_refinement_flags
O1 O 0.4444(3) 0.57900(19) 0.1327(2) 0.0329(6) Uani 1 1 d .
O2 O -0.0779(3) 0.5867(2) 0.3829(2) 0.0389(6) Uani 1 1 d .
N1 N 0.2751(4) 0.4152(2) 0.0412(2) 0.0288(7) Uani 1 1 d .
N2 N -0.0026(4) 0.3677(2) 0.1143(2) 0.0287(6) Uani 1 1 d .
N3 N 0.1858(4) 0.5777(2) 0.2606(2) 0.0299(7) Uani 1 1 d .
N4 N -0.0586(4) 0.4776(2) 0.2581(2) 0.0296(6) Uani 1 1 d .
C1 C 0.1407(4) 0.3572(3) 0.0372(3) 0.0283(8) Uani 1 1 d .
H1A H 0.1472 0.3126 -0.0161 0.034 Uiso 1 1 calc R
C2 C 0.2141(4) 0.4690(3) 0.1287(3) 0.0262(7) Uani 1 1 d .
C3 C 0.2945(4) 0.5444(3) 0.1697(3) 0.0270(7) Uani 1 1 d .
C4 C 0.0105(4) 0.5496(3) 0.3059(3) 0.0295(8) Uani 1 1 d .
C5 C 0.0451(4) 0.4394(3) 0.1705(3) 0.0260(7) Uani 1 1 d .
C6 C 0.2492(5) 0.6578(3) 0.3114(3) 0.0430(10) Uani 1 1 d .
H6A H 0.3729 0.6721 0.2763 0.064 Uiso 1 1 calc R
H6B H 0.2482 0.6239 0.3943 0.064 Uiso 1 1 calc R
H6C H 0.1687 0.7311 0.2974 0.064 Uiso 1 1 calc R
C7 C -0.2418(4) 0.4477(3) 0.3013(3) 0.0368(9) Uani 1 1 d .
H7A H -0.2477 0.3681 0.2997 0.055 Uiso 1 1 calc R
H7B H -0.3280 0.5008 0.2529 0.055 Uiso 1 1 calc R
H7C H -0.2729 0.4541 0.3805 0.055 Uiso 1 1 calc R
Cl1 Cl 0.41861(12) 0.28303(8) 0.37801(8) 0.0391(3) Uani 1 1 d .
Cl2 Cl 0.07595(12) 0.01475(8) 0.21589(8) 0.0403(3) Uani 1 1 d .
O11 O 0.8953(3) 0.22464(18) -0.0457(2) 0.0320(6) Uani 1 1 d .
O12 O 0.7133(3) 0.25764(19) 0.1081(2) 0.0322(6) Uani 1 1 d .
N11 N 0.3876(4) 0.1406(2) 0.2217(2) 0.0292(7) Uani 1 1 d .
C11 C 0.4977(4) 0.0343(3) 0.2164(3) 0.0262(7) Uani 1 1 d .
C12 C 0.4942(4) -0.0631(3) 0.3098(3) 0.0302(8) Uani 1 1 d .
H12 H 0.4154 -0.0601 0.3783 0.036 Uiso 1 1 calc R
C13 C 0.6050(5) -0.1639(3) 0.3031(3) 0.0332(8) Uani 1 1 d .
H13 H 0.6016 -0.2305 0.3667 0.040 Uiso 1 1 calc R
C14 C 0.7199(5) -0.1679(3) 0.2046(3) 0.0333(8) Uani 1 1 d .
H14 H 0.7969 -0.2371 0.2003 0.040 Uiso 1 1 calc R
C15 C 0.7241(4) -0.0712(3) 0.1113(3) 0.0287(8) Uani 1 1 d .
H15 H 0.8044 -0.0746 0.0435 0.034 Uiso 1 1 calc R
C16 C 0.6121(4) 0.0307(3) 0.1161(3) 0.0244(7) Uani 1 1 d .
C17 C 0.6217(4) 0.1351(3) 0.0130(3) 0.0256(7) Uani 1 1 d .
H17A H 0.6550 0.1087 -0.0580 0.031 Uiso 1 1 calc R
H17B H 0.5006 0.1812 0.0091 0.031 Uiso 1 1 calc R
C18 C 0.7587(4) 0.2101(3) 0.0194(3) 0.0257(7) Uani 1 1 d .
C21 C 0.2395(4) 0.1473(3) 0.3046(3) 0.0241(7) Uani 1 1 d .
C22 C 0.0840(4) 0.0947(3) 0.3112(3) 0.0277(8) Uani 1 1 d .
C23 C -0.0672(5) 0.1073(3) 0.3894(3) 0.0340(8) Uani 1 1 d .
H23 H -0.1703 0.0702 0.3920 0.041 Uiso 1 1 calc R
C24 C -0.0678(5) 0.1742(3) 0.4642(3) 0.0373(9) Uani 1 1 d .
H24 H -0.1718 0.1830 0.5181 0.045 Uiso 1 1 calc R
C25 C 0.0815(5) 0.2283(3) 0.4609(3) 0.0332(8) Uani 1 1 d .
H25 H 0.0811 0.2745 0.5120 0.040 Uiso 1 1 calc R
C26 C 0.2305(4) 0.2142(3) 0.3825(3) 0.0276(7) Uani 1 1 d .
H1 H 0.391(4) 0.423(3) -0.018(3) 0.030(9) Uiso 1 1 d .
H11 H 0.453(5) 0.194(3) 0.205(3) 0.044(11) Uiso 1 1 d .
H2 H 0.817(7) 0.293(4) 0.113(4) 0.082(15) Uiso 1 1 d .

loop_
_atom_site_aniso_label
_atom_site_aniso_U_11
_atom_site_aniso_U_22
_atom_site_aniso_U_33
_atom_site_aniso_U_23
_atom_site_aniso_U_13
_atom_site_aniso_U_12
O1 0.0289(13) 0.0276(13) 0.0445(15) -0.0128(11) -0.0039(11) -0.0050(10)
O2 0.0437(15) 0.0339(14) 0.0389(15) -0.0142(12) 0.0006(12) -0.0016(11)
N1 0.0287(16) 0.0205(14) 0.0372(18) -0.0079(12) -0.0050(14) -0.0012(12)
N2 0.0301(15) 0.0187(14) 0.0379(17) -0.0071(12) -0.0066(13) -0.0027(11)
N3 0.0336(16) 0.0244(15) 0.0328(17) -0.0099(12) -0.0030(13) -0.0033(12)
N4 0.0285(15) 0.0235(15) 0.0353(17) -0.0075(12) -0.0012(13) -0.0022(12)
C1 0.0297(18) 0.0224(17) 0.034(2) -0.0074(14) -0.0070(16) -0.0033(14)
C2 0.0252(17) 0.0205(17) 0.0328(19) -0.0087(14) -0.0045(15) 0.0012(13)
C3 0.0273(18) 0.0193(16) 0.031(2) -0.0018(14) -0.0060(15) 0.0003(14)
C4 0.0332(19) 0.0205(17) 0.031(2) -0.0028(15) -0.0060(16) 0.0010(14)
C5 0.0287(18) 0.0168(16) 0.0304(19) -0.0018(14) -0.0095(15) 0.0008(13)
C6 0.048(2) 0.041(2) 0.050(2) -0.0258(19) -0.0034(19) -0.0111(18)
C7 0.0288(19) 0.036(2) 0.041(2) -0.0082(17) 0.0024(16) -0.0037(15)
Cl1 0.0409(5) 0.0381(5) 0.0418(6) -0.0137(4) -0.0012(4) -0.0136(4)
Cl2 0.0432(5) 0.0406(5) 0.0434(6) -0.0196(4) -0.0069(4) -0.0067(4)
O11 0.0294(13) 0.0287(13) 0.0359(14) -0.0097(10) 0.0044(11) -0.0041(10)
O12 0.0315(13) 0.0346(13) 0.0361(14) -0.0184(11) 0.0041(11) -0.0118(11)
N11 0.0309(16) 0.0177(15) 0.0347(18) -0.0046(12) 0.0042(13) -0.0036(13)
C11 0.0257(17) 0.0233(17) 0.0311(19) -0.0101(14) -0.0026(15) -0.0033(13)
C12 0.0319(19) 0.0274(19) 0.0281(19) -0.0043(14) 0.0008(15) -0.0045(15)
C13 0.039(2) 0.0194(17) 0.038(2) -0.0016(15) -0.0089(17) -0.0021(15)
C14 0.036(2) 0.0196(17) 0.046(2) -0.0101(16) -0.0100(17) 0.0009(14)
C15 0.0319(19) 0.0250(18) 0.031(2) -0.0126(15) -0.0021(15) -0.0025(14)
C16 0.0272(17) 0.0186(16) 0.0299(19) -0.0076(14) -0.0072(15) -0.0042(13)
C17 0.0274(17) 0.0214(17) 0.0274(19) -0.0080(14) -0.0001(14) -0.0021(13)
C18 0.0296(19) 0.0189(17) 0.0239(18) -0.0022(13) -0.0008(15) 0.0013(13)
C21 0.0260(17) 0.0188(16) 0.0243(18) -0.0034(13) -0.0033(14) 0.0022(13)
C22 0.0309(18) 0.0199(17) 0.031(2) -0.0072(14) -0.0050(15) 0.0024(14)
C23 0.032(2) 0.0264(19) 0.043(2) -0.0094(16) -0.0029(17) -0.0030(15)
C24 0.035(2) 0.029(2) 0.043(2) -0.0103(17) 0.0050(17) 0.0010(16)
C25 0.037(2) 0.0283(19) 0.033(2) -0.0096(16) 0.0002(17) -0.0028(15)
C26 0.0335(19) 0.0193(17) 0.0277(19) -0.0029(14) -0.0039(15) -0.0027(14)

loop_
_atom_type_symbol
_atom_type_description
_atom_type_scat_dispersion_real
_atom_type_scat_dispersion_imag
_atom_type_scat_source
C C 0.0033 0.0016 'International Tables Vol C Tables 4.2.6.8 and 6.1.1.4'
H H 0.0000 0.0000 'International Tables Vol C Tables 4.2.6.8 and 6.1.1.4'
N N 0.0061 0.0033 'International Tables Vol C Tables 4.2.6.8 and 6.1.1.4'
O O 0.0106 0.0060 'International Tables Vol C Tables 4.2.6.8 and 6.1.1.4'
Cl Cl 0.1484 0.1585 'International Tables Vol C Tables 4.2.6.8 and 6.1.1.4'

loop_
_geom_angle_atom_site_label_1
_geom_angle_atom_site_label_2
_geom_angle_atom_site_label_3
_geom_angle
C1 N1 C2 105.6(3)
C1 N1 H1 123.8(17)
C2 N1 H1 130.2(17)
C1 N2 C5 103.3(3)
C3 N3 C4 126.5(3)
C3 N3 C6 118.8(3)
C4 N3 C6 114.5(3)
C5 N4 C4 118.9(3)
C5 N4 C7 122.4(3)
C4 N4 C7 118.6(3)
N2 C1 N1 113.9(3)
N2 C1 H1A 123.0
N1 C1 H1A 123.0
C5 C2 N1 105.8(3)
C5 C2 C3 122.8(3)
N1 C2 C3 131.3(3)
O1 C3 N3 121.3(3)
O1 C3 C2 126.4(3)
N3 C3 C2 112.3(3)
O2 C4 N4 121.1(3)
O2 C4 N3 122.0(3)
N4 C4 N3 116.9(3)
C2 C5 N4 122.5(3)
C2 C5 N2 111.3(3)
N4 C5 N2 126.3(3)
N3 C6 H6A 109.5
N3 C6 H6B 109.5
H6A C6 H6B 109.5
N3 C6 H6C 109.5
H6A C6 H6C 109.5
H6B C6 H6C 109.5
N4 C7 H7A 109.5
N4 C7 H7B 109.5
H7A C7 H7B 109.5
N4 C7 H7C 109.5
H7A C7 H7C 109.5
H7B C7 H7C 109.5
C18 O12 H2 107(3)
C21 N11 C11 122.8(3)
C21 N11 H11 116(3)
C11 N11 H11 110(3)
C16 C11 C12 120.3(3)
C16 C11 N11 118.3(3)
C12 C11 N11 121.4(3)
C13 C12 C11 120.2(3)
C13 C12 H12 119.9
C11 C12 H12 119.9
C14 C13 C12 119.9(3)
C14 C13 H13 120.0
C12 C13 H13 120.0
C13 C14 C15 120.2(3)
C13 C14 H14 119.9
C15 C14 H14 119.9
C14 C15 C16 120.7(3)
C14 C15 H15 119.7
C16 C15 H15 119.7
C11 C16 C15 118.8(3)
C11 C16 C17 121.9(3)
C15 C16 C17 119.3(3)
C18 C17 C16 111.7(3)
C18 C17 H17A 109.3
C16 C17 H17A 109.3
C18 C17 H17B 109.3
C16 C17 H17B 109.3
H17A C17 H17B 107.9
O11 C18 O12 123.1(3)
O11 C18 C17 124.3(3)
O12 C18 C17 112.6(3)
N11 C21 C22 122.4(3)
N11 C21 C26 122.0(3)
C22 C21 C26 115.5(3)
C23 C22 C21 122.2(3)
C23 C22 Cl2 118.1(2)
C21 C22 Cl2 119.6(2)
C22 C23 C24 119.6(3)
C22 C23 H23 120.2
C24 C23 H23 120.2
C25 C24 C23 120.5(3)
C25 C24 H24 119.8
C23 C24 H24 119.8
C26 C25 C24 118.8(3)
C26 C25 H25 120.6
C24 C25 H25 120.6
C25 C26 C21 123.4(3)
C25 C26 Cl1 118.8(3)
C21 C26 Cl1 117.8(2)

loop_
_geom_bond_atom_site_label_1
_geom_bond_atom_site_label_2
_geom_bond_distance
O1 C3 1.237(4)
O2 C4 1.213(4)
N1 C1 1.336(4)
N1 C2 1.386(4)
N1 H1 1.04(3)
N2 C1 1.326(4)
N2 C5 1.370(4)
N3 C3 1.385(4)
N3 C4 1.401(4)
N3 C6 1.465(4)
N4 C5 1.364(4)
N4 C4 1.384(4)
N4 C7 1.458(4)
C1 H1A 0.9500
C2 C5 1.356(4)
C2 C3 1.413(4)
C6 H6A 0.9800
C6 H6B 0.9800
C6 H6C 0.9800
C7 H7A 0.9800
C7 H7B 0.9800
C7 H7C 0.9800
Cl1 C26 1.742(3)
Cl2 C22 1.729(3)
O11 C18 1.197(4)
O12 C18 1.340(4)
O12 H2 0.97(5)
N11 C21 1.386(4)
N11 C11 1.428(4)
N11 H11 0.83(4)
C11 C16 1.386(4)
C11 C12 1.392(4)
C12 C13 1.380(5)
C12 H12 0.9500
C13 C14 1.370(5)
C13 H13 0.9500
C14 C15 1.386(5)
C14 H14 0.9500
C15 C16 1.389(4)
C15 H15 0.9500
C16 C17 1.514(4)
C17 C18 1.507(4)
C17 H17A 0.9900
C17 H17B 0.9900
C21 C22 1.402(4)
C21 C26 1.405(4)
C22 C23 1.379(5)
C23 C24 1.384(5)
C23 H23 0.9500
C24 C25 1.380(5)
C24 H24 0.9500
C25 C26 1.373(5)
C25 H25 0.9500

loop_
_geom_hbond_atom_site_label_D
_geom_hbond_atom_site_label_H
_geom_hbond_atom_site_label_A
_geom_hbond_distance_DH
_geom_hbond_distance_HA
_geom_hbond_distance_DA
_geom_hbond_angle_DHA
_geom_hbond_site_symmetry_A
N1 H1 O1 1.04(3) 1.71(3) 2.734(4) 167(3) 2_665
N11 H11 O12 0.83(4) 2.25(4) 2.974(4) 146(3) .
O12 H2 N2 0.97(5) 1.75(5) 2.720(3) 175(4) 1_655

loop_
_geom_torsion_atom_site_label_1
_geom_torsion_atom_site_label_2
_geom_torsion_atom_site_label_3
_geom_torsion_atom_site_label_4
_geom_torsion
C5 N2 C1 N1 0.7(4)
C2 N1 C1 N2 -0.2(4)
C1 N1 C2 C5 -0.4(3)
C1 N1 C2 C3 -177.7(3)
C4 N3 C3 O1 176.3(3)
C6 N3 C3 O1 1.5(5)
C4 N3 C3 C2 -4.1(4)
C6 N3 C3 C2 -178.9(3)
C5 C2 C3 O1 -176.8(3)
N1 C2 C3 O1 0.1(6)
C5 C2 C3 N3 3.6(4)
N1 C2 C3 N3 -179.5(3)
C5 N4 C4 O2 179.1(3)
C7 N4 C4 O2 0.6(5)
C5 N4 C4 N3 -0.5(4)
C7 N4 C4 N3 -179.0(3)
C3 N3 C4 O2 -176.9(3)
C6 N3 C4 O2 -1.9(5)
C3 N3 C4 N4 2.7(5)
C6 N3 C4 N4 177.7(3)
N1 C2 C5 N4 -179.6(3)
C3 C2 C5 N4 -2.0(5)
N1 C2 C5 N2 0.9(4)
C3 C2 C5 N2 178.5(3)
C4 N4 C5 C2 0.3(5)
C7 N4 C5 C2 178.7(3)
C4 N4 C5 N2 179.8(3)
C7 N4 C5 N2 -1.8(5)
C1 N2 C5 C2 -1.0(3)
C1 N2 C5 N4 179.5(3)
C21 N11 C11 C16 164.1(3)
C21 N11 C11 C12 -17.2(5)
C16 C11 C12 C13 0.1(5)
N11 C11 C12 C13 -178.6(3)
C11 C12 C13 C14 0.6(5)
C12 C13 C14 C15 -0.6(5)
C13 C14 C15 C16 -0.2(5)
C12 C11 C16 C15 -0.8(4)
N11 C11 C16 C15 177.9(3)
C12 C11 C16 C17 -179.3(3)
N11 C11 C16 C17 -0.5(4)
C14 C15 C16 C11 0.9(5)
C14 C15 C16 C17 179.4(3)
C11 C16 C17 C18 88.2(4)
C15 C16 C17 C18 -90.3(3)
C16 C17 C18 O11 114.0(3)
C16 C17 C18 O12 -64.7(3)
C11 N11 C21 C22 -65.3(4)
C11 N11 C21 C26 119.4(4)
N11 C21 C22 C23 -176.0(3)
C26 C21 C22 C23 -0.4(5)
N11 C21 C22 Cl2 1.9(4)
C26 C21 C22 Cl2 177.5(2)
C21 C22 C23 C24 0.3(5)
Cl2 C22 C23 C24 -177.7(3)
C22 C23 C24 C25 0.0(5)
C23 C24 C25 C26 -0.2(5)
C24 C25 C26 C21 0.1(5)
C24 C25 C26 Cl1 179.7(3)
N11 C21 C26 C25 175.9(3)
C22 C21 C26 C25 0.2(5)
N11 C21 C26 Cl1 -3.8(4)
C22 C21 C26 Cl1 -179.4(2)
